data_7113904
loop_
_publ_author_name
'Gorol, Michael'
'M\"osch-Zanetti, Nadia C.'
'Roesky, Herbert W.'
'Noltemeyer, Mathias'
'Schmidt, Hans-Georg'

_publ_section_title
;
 Unprecedented stabilisation of the Ag~2~^2+^-ion by two hydrido-iridium(III)
 complexes
;
_journal_coden_ASTM CHCOFS
_journal_issue 1
_journal_name_full
;
 Chemical Communications (Cambridge, United Kingdom)
;
_journal_page_first 46
_journal_page_last 47
_journal_paper_doi 10.1039/b209884a
_journal_year 2003
_chemical_formula_sum 'C58 H64 Ag2 F6 Ir2 O6 P2 S2'
_chemical_formula_weight 1697.29
_space_group_IT_number 2
_symmetry_cell_setting triclinic
_symmetry_space_group_name_Hall '-P 1'
_symmetry_space_group_name_H-M 'P -1'
_atom_sites_solution_hydrogens geom
_atom_sites_solution_primary direct
_atom_sites_solution_secondary difmap
_audit_creation_method SHELXL-97
_cell_angle_alpha 71.179(19)
_cell_angle_beta 72.004(11)
_cell_angle_gamma 89.714(11)
_cell_formula_units_Z 1
_cell_length_a 10.130(2)
_cell_length_b 11.186(3)
_cell_length_c 14.477(4)
_cell_measurement_reflns_used 30
_cell_measurement_temperature 200(2)
_cell_measurement_theta_max 12.5
_cell_measurement_theta_min 10
_cell_volume 1468.6(7)
_computing_cell_refinement DIF4
_computing_data_collection DIF4
_computing_data_reduction REDU4
_computing_molecular_graphics SHELXTL
_computing_publication_material SHELXTL
_computing_structure_refinement 'SHELXL-97 (Sheldrick, 1997)'
_computing_structure_solution 'SHELXS-97 (Sheldrick, 1990)'
_diffrn_ambient_temperature 200(2)
_diffrn_measured_fraction_theta_full 0.996
_diffrn_measured_fraction_theta_max 0.996
_diffrn_measurement_device_type 'STOE AED2'
_diffrn_measurement_method 'profile fit'
_diffrn_radiation_monochromator graphite
_diffrn_radiation_source 'fine-focus sealed tube'
_diffrn_radiation_type MoK\a
_diffrn_radiation_wavelength 0.71073
_diffrn_reflns_av_R_equivalents 0.1175
_diffrn_reflns_av_sigmaI/netI 0.0495
_diffrn_reflns_limit_h_max 12
_diffrn_reflns_limit_h_min -11
_diffrn_reflns_limit_k_max 13
_diffrn_reflns_limit_k_min -12
_diffrn_reflns_limit_l_max 17
_diffrn_reflns_limit_l_min -15
_diffrn_reflns_number 6665
_diffrn_reflns_theta_full 25.02
_diffrn_reflns_theta_max 25.02
_diffrn_reflns_theta_min 3.65
_diffrn_standards_decay_% none
_diffrn_standards_interval_time '90 min'
_diffrn_standards_number 3
_exptl_absorpt_coefficient_mu 5.366
_exptl_absorpt_correction_T_max 0.4133
_exptl_absorpt_correction_T_min 0.0993
_exptl_absorpt_correction_type 'azimuthal scan'
_exptl_crystal_colour 'greenish yellow'
_exptl_crystal_density_diffrn 1.919
_exptl_crystal_density_method 'not measured'
_exptl_crystal_description blocks
_exptl_crystal_F_000 824
_exptl_crystal_size_max 0.80
_exptl_crystal_size_mid 0.40
_exptl_crystal_size_min 0.20
_refine_diff_density_max 3.954
_refine_diff_density_min -1.626
_refine_diff_density_rms 0.166
_refine_ls_extinction_method none
_refine_ls_goodness_of_fit_ref 1.054
_refine_ls_hydrogen_treatment mixed
_refine_ls_matrix_type full
_refine_ls_number_parameters 357
_refine_ls_number_reflns 5154
_refine_ls_number_restraints 0
_refine_ls_restrained_S_all 1.054
_refine_ls_R_factor_all 0.0438
_refine_ls_R_factor_gt 0.0404
_refine_ls_shift/su_max 0.001
_refine_ls_shift/su_mean 0.000
_refine_ls_structure_factor_coef Fsqd
_refine_ls_weighting_details 'calc w=1/[\s^2^(Fo^2^)+(0.0510P)^2^+10.6000P] where P=(Fo^2^+2Fc^2^)/3'
_refine_ls_weighting_scheme calc
_refine_ls_wR_factor_gt 0.1041
_refine_ls_wR_factor_ref 0.1074
_reflns_number_gt 4822
_reflns_number_total 5154
_reflns_threshold_expression >2sigma(I)
_cod_duplicate_entry 7103635
_cod_data_source_file b209884a.txt
_cod_data_source_block roe967x
_cod_original_sg_symbol_H-M P-1
_cod_database_code 7113904

loop_
_symmetry_equiv_pos_as_xyz
'x, y, z'
'-x, -y, -z'

loop_
_atom_site_label
_atom_site_type_symbol
_atom_site_fract_x
_atom_site_fract_y
_atom_site_fract_z
_atom_site_U_iso_or_equiv
_atom_site_adp_type
_atom_site_occupancy
_atom_site_symmetry_multiplicity
_atom_site_calc_flag
_atom_site_refinement_flags
Ir1 Ir 0.52639(3) 0.80895(2) 0.65751(2) 0.02402(11) Uani 1 1 d .
Ag1 Ag 0.58955(6) 1.07017(5) 0.51670(5) 0.03480(16) Uani 1 1 d .
S1 S 0.7621(2) 1.20035(18) 0.61918(16) 0.0353(4) Uani 1 1 d .
P1 P 0.3556(2) 0.78735(17) 0.80772(14) 0.0258(4) Uani 1 1 d .
F1 F 0.7949(8) 1.4380(6) 0.5018(7) 0.100(3) Uani 1 1 d .
F2 F 0.9835(6) 1.3631(6) 0.5187(6) 0.080(2) Uani 1 1 d .
F3 F 0.8348(8) 1.4097(6) 0.6416(6) 0.090(2) Uani 1 1 d .
O1 O 0.8305(8) 1.1336(7) 0.6891(6) 0.0601(18) Uani 1 1 d .
O2 O 0.6186(6) 1.2151(6) 0.6645(5) 0.0477(15) Uani 1 1 d .
O3 O 0.7927(8) 1.1664(7) 0.5267(5) 0.064(2) Uani 1 1 d .
C1 C 0.6287(9) 0.7013(7) 0.5530(6) 0.0313(16) Uani 1 1 d .
C2 C 0.7322(8) 0.7931(7) 0.5473(6) 0.0330(16) Uani 1 1 d .
C3 C 0.7454(8) 0.7616(7) 0.6488(6) 0.0292(15) Uani 1 1 d .
C4 C 0.6514(8) 0.6518(7) 0.7143(6) 0.0310(16) Uani 1 1 d .
C5 C 0.5776(8) 0.6152(7) 0.6550(6) 0.0298(16) Uani 1 1 d .
C1* C 0.5955(10) 0.6877(8) 0.4623(7) 0.042(2) Uani 1 1 d .
H1*A H 0.6536 0.6274 0.4369 0.062 Uiso 1 1 calc R
H1*B H 0.6143 0.7705 0.4073 0.062 Uiso 1 1 calc R
H1*C H 0.4968 0.6563 0.4837 0.062 Uiso 1 1 calc R
C2* C 0.8251(9) 0.8922(8) 0.4505(6) 0.0401(19) Uani 1 1 d .
H2*A H 0.9079 0.8551 0.4197 0.060 Uiso 1 1 calc R
H2*B H 0.8539 0.9637 0.4676 0.060 Uiso 1 1 calc R
H2*C H 0.7740 0.9223 0.4013 0.060 Uiso 1 1 calc R
C3* C 0.8567(9) 0.8214(9) 0.6744(8) 0.045(2) Uani 1 1 d .
H3*A H 0.9481 0.7979 0.6412 0.067 Uiso 1 1 calc R
H3*B H 0.8368 0.7910 0.7494 0.067 Uiso 1 1 calc R
H3*C H 0.8576 0.9140 0.6494 0.067 Uiso 1 1 calc R
C4* C 0.6439(11) 0.5728(8) 0.8229(7) 0.044(2) Uani 1 1 d .
H4*A H 0.6889 0.4952 0.8220 0.067 Uiso 1 1 calc R
H4*B H 0.5460 0.5503 0.8667 0.067 Uiso 1 1 calc R
H4*C H 0.6921 0.6219 0.8504 0.067 Uiso 1 1 calc R
C5* C 0.4796(10) 0.4960(7) 0.6927(7) 0.042(2) Uani 1 1 d .
H5*A H 0.5334 0.4250 0.6841 0.063 Uiso 1 1 calc R
H5*B H 0.4152 0.5083 0.6527 0.063 Uiso 1 1 calc R
H5*C H 0.4263 0.4771 0.7658 0.063 Uiso 1 1 calc R
C10 C 0.8482(11) 1.3601(9) 0.5678(9) 0.057(3) Uani 1 1 d .
C11 C 0.2461(8) 0.6363(7) 0.8541(6) 0.0318(16) Uani 1 1 d .
C12 C 0.1730(9) 0.6159(9) 0.7914(7) 0.043(2) Uani 1 1 d .
H12A H 0.1749 0.6815 0.7298 0.051 Uiso 1 1 calc R
C13 C 0.0974(10) 0.4979(10) 0.8209(9) 0.055(3) Uani 1 1 d .
H13A H 0.0454 0.4846 0.7800 0.066 Uiso 1 1 calc R
C14 C 0.0974(11) 0.4018(9) 0.9075(9) 0.056(3) Uani 1 1 d .
H14A H 0.0465 0.3218 0.9260 0.068 Uiso 1 1 calc R
C15 C 0.1712(11) 0.4208(8) 0.9683(8) 0.051(2) Uani 1 1 d .
H15A H 0.1718 0.3537 1.0284 0.061 Uiso 1 1 calc R
C16 C 0.2443(9) 0.5374(8) 0.9414(7) 0.0400(19) Uani 1 1 d .
H16A H 0.2943 0.5499 0.9839 0.048 Uiso 1 1 calc R
C21 C 0.4077(8) 0.7930(7) 0.9159(6) 0.0279(15) Uani 1 1 d .
C22 C 0.3099(9) 0.7704(8) 1.0137(6) 0.0381(18) Uani 1 1 d .
H22A H 0.2154 0.7444 1.0252 0.046 Uiso 1 1 calc R
C23 C 0.3468(11) 0.7847(8) 1.0940(6) 0.046(2) Uani 1 1 d .
H23A H 0.2781 0.7709 1.1594 0.055 Uiso 1 1 calc R
C24 C 0.4853(11) 0.8196(9) 1.0781(7) 0.049(2) Uani 1 1 d .
H24A H 0.5126 0.8257 1.1337 0.059 Uiso 1 1 calc R
C25 C 0.5821(10) 0.8450(9) 0.9833(8) 0.048(2) Uani 1 1 d .
H25A H 0.6755 0.8733 0.9729 0.058 Uiso 1 1 calc R
C26 C 0.5477(9) 0.8307(8) 0.9008(7) 0.0356(17) Uani 1 1 d .
H26A H 0.6175 0.8461 0.8356 0.043 Uiso 1 1 calc R
C31 C 0.2350(8) 0.9092(7) 0.8081(5) 0.0288(15) Uani 1 1 d .
C32 C 0.0920(9) 0.8870(8) 0.8262(6) 0.0366(18) Uani 1 1 d .
H32A H 0.0524 0.8052 0.8360 0.044 Uiso 1 1 calc R
C33 C 0.0084(10) 0.9849(9) 0.8299(7) 0.047(2) Uani 1 1 d .
H33A H -0.0879 0.9702 0.8395 0.056 Uiso 1 1 calc R
C34 C 0.0618(10) 1.1035(9) 0.8201(7) 0.048(2) Uani 1 1 d .
H34A H 0.0025 1.1688 0.8248 0.057 Uiso 1 1 calc R
C35 C 0.2026(10) 1.1257(8) 0.8033(7) 0.043(2) Uani 1 1 d .
H35A H 0.2404 1.2067 0.7969 0.052 Uiso 1 1 calc R
C36 C 0.2885(9) 1.0312(7) 0.7958(6) 0.0347(17) Uani 1 1 d .
H36A H 0.3857 1.0487 0.7821 0.042 Uiso 1 1 calc R

loop_
_atom_site_aniso_label
_atom_site_aniso_U_11
_atom_site_aniso_U_22
_atom_site_aniso_U_33
_atom_site_aniso_U_23
_atom_site_aniso_U_13
_atom_site_aniso_U_12
Ir1 0.02199(17) 0.02751(16) 0.02480(16) -0.01319(11) -0.00611(12) 0.00367(11)
Ag1 0.0347(4) 0.0348(3) 0.0382(3) -0.0144(3) -0.0141(3) 0.0024(2)
S1 0.0312(11) 0.0349(9) 0.0429(11) -0.0167(8) -0.0126(9) 0.0023(8)
P1 0.0225(10) 0.0315(9) 0.0261(9) -0.0139(7) -0.0072(8) 0.0020(7)
F1 0.076(5) 0.058(4) 0.118(6) 0.025(4) -0.023(5) 0.004(4)
F2 0.037(3) 0.050(3) 0.131(6) -0.034(4) 0.007(4) -0.010(3)
F3 0.091(6) 0.070(4) 0.115(6) -0.066(4) -0.004(5) -0.015(4)
O1 0.051(4) 0.067(4) 0.063(4) -0.015(4) -0.027(4) 0.021(3)
O2 0.026(3) 0.053(3) 0.061(4) -0.019(3) -0.011(3) 0.005(3)
O3 0.064(5) 0.074(5) 0.052(4) -0.034(4) -0.002(4) -0.025(4)
C1 0.040(5) 0.027(3) 0.029(4) -0.013(3) -0.010(4) 0.004(3)
C2 0.028(4) 0.038(4) 0.037(4) -0.017(3) -0.010(4) 0.010(3)
C3 0.023(4) 0.031(4) 0.037(4) -0.017(3) -0.008(3) 0.008(3)
C4 0.031(4) 0.037(4) 0.032(4) -0.020(3) -0.011(3) 0.011(3)
C5 0.022(4) 0.037(4) 0.039(4) -0.025(3) -0.011(3) 0.009(3)
C1* 0.051(6) 0.048(5) 0.039(5) -0.026(4) -0.020(4) 0.016(4)
C2* 0.032(5) 0.042(4) 0.034(4) -0.008(3) 0.002(4) 0.005(3)
C3* 0.031(5) 0.056(5) 0.058(6) -0.029(4) -0.019(4) 0.007(4)
C4* 0.056(6) 0.041(4) 0.039(5) -0.013(4) -0.020(5) 0.017(4)
C5* 0.047(5) 0.034(4) 0.048(5) -0.021(4) -0.012(4) 0.003(4)
C10 0.040(6) 0.040(5) 0.081(7) -0.022(5) -0.006(5) 0.002(4)
C11 0.023(4) 0.039(4) 0.035(4) -0.020(3) -0.004(3) 0.001(3)
C12 0.034(5) 0.050(5) 0.046(5) -0.024(4) -0.007(4) -0.007(4)
C13 0.039(6) 0.067(6) 0.068(7) -0.044(6) -0.008(5) -0.008(5)
C14 0.039(6) 0.043(5) 0.077(7) -0.033(5) 0.008(5) -0.012(4)
C15 0.048(6) 0.038(4) 0.058(6) -0.019(4) -0.001(5) -0.004(4)
C16 0.033(5) 0.041(4) 0.037(4) -0.014(4) 0.002(4) -0.005(4)
C21 0.027(4) 0.030(3) 0.029(4) -0.014(3) -0.007(3) 0.004(3)
C22 0.039(5) 0.048(5) 0.026(4) -0.014(3) -0.007(4) 0.002(4)
C23 0.064(7) 0.049(5) 0.025(4) -0.014(4) -0.012(4) 0.003(4)
C24 0.067(7) 0.052(5) 0.046(5) -0.025(4) -0.031(5) 0.010(5)
C25 0.041(5) 0.061(6) 0.060(6) -0.033(5) -0.027(5) 0.010(4)
C26 0.030(4) 0.045(4) 0.042(4) -0.023(4) -0.015(4) 0.013(3)
C31 0.028(4) 0.038(4) 0.023(3) -0.015(3) -0.007(3) 0.005(3)
C32 0.027(4) 0.042(4) 0.037(4) -0.009(3) -0.010(4) 0.004(3)
C33 0.031(5) 0.061(6) 0.048(5) -0.014(4) -0.015(4) 0.011(4)
C34 0.046(6) 0.057(5) 0.047(5) -0.025(4) -0.017(5) 0.025(4)
C35 0.051(6) 0.041(4) 0.047(5) -0.025(4) -0.018(5) 0.015(4)
C36 0.027(4) 0.043(4) 0.036(4) -0.019(3) -0.007(4) 0.002(3)

loop_
_atom_type_symbol
_atom_type_description
_atom_type_scat_dispersion_real
_atom_type_scat_dispersion_imag
_atom_type_scat_source
C C 0.0033 0.0016 'International Tables Vol C Tables 4.2.6.8 and 6.1.1.4'
H H 0.0000 0.0000 'International Tables Vol C Tables 4.2.6.8 and 6.1.1.4'
Ag Ag -0.8971 1.1015 'International Tables Vol C Tables 4.2.6.8 and 6.1.1.4'
O O 0.0106 0.0060 'International Tables Vol C Tables 4.2.6.8 and 6.1.1.4'
F F 0.0171 0.0103 'International Tables Vol C Tables 4.2.6.8 and 6.1.1.4'
S S 0.1246 0.1234 'International Tables Vol C Tables 4.2.6.8 and 6.1.1.4'
Ir Ir -1.4442 7.9887 'International Tables Vol C Tables 4.2.6.8 and 6.1.1.4'
P P 0.1023 0.0942 'International Tables Vol C Tables 4.2.6.8 and 6.1.1.4'

loop_
_geom_angle_atom_site_label_1
_geom_angle_atom_site_label_2
_geom_angle_atom_site_label_3
_geom_angle
_geom_angle_site_symmetry_1
_geom_angle_site_symmetry_3
C5 Ir1 C1 36.8(3) . .
C5 Ir1 C2 62.2(3) . .
C1 Ir1 C2 37.3(3) . .
C5 Ir1 C4 37.6(3) . .
C1 Ir1 C4 61.8(3) . .
C2 Ir1 C4 61.8(3) . .
C5 Ir1 C3 62.5(3) . .
C1 Ir1 C3 62.3(3) . .
C2 Ir1 C3 37.4(3) . .
C4 Ir1 C3 36.8(3) . .
C5 Ir1 P1 108.3(2) . .
C1 Ir1 P1 142.3(2) . .
C2 Ir1 P1 160.1(2) . .
C4 Ir1 P1 99.6(2) . .
C3 Ir1 P1 123.1(2) . .
C5 Ir1 Ag1 138.4(2) . .
C1 Ir1 Ag1 101.93(19) . .
C2 Ir1 Ag1 80.5(2) . .
C4 Ir1 Ag1 135.8(2) . .
C3 Ir1 Ag1 99.06(19) . .
P1 Ir1 Ag1 112.72(5) . .
C5 Ir1 Ag1 107.83(19) . 2_676
C1 Ir1 Ag1 81.14(19) . 2_676
C2 Ir1 Ag1 92.08(19) . 2_676
C4 Ir1 Ag1 142.60(18) . 2_676
C3 Ir1 Ag1 128.9(2) . 2_676
P1 Ir1 Ag1 107.71(5) . 2_676
Ag1 Ir1 Ag1 53.05(2) . 2_676
O3 Ag1 Ag1 165.5(2) . 2_676
O3 Ag1 Ir1 109.8(2) . .
Ag1 Ag1 Ir1 65.79(3) 2_676 .
O3 Ag1 Ir1 121.52(19) . 2_676
Ag1 Ag1 Ir1 61.17(3) 2_676 2_676
Ir1 Ag1 Ir1 126.95(2) . 2_676
O1 S1 O2 115.7(4) . .
O1 S1 O3 114.5(5) . .
O2 S1 O3 114.9(4) . .
O1 S1 C10 103.7(5) . .
O2 S1 C10 104.0(4) . .
O3 S1 C10 101.6(5) . .
C21 P1 C31 97.8(3) . .
C21 P1 C11 105.9(3) . .
C31 P1 C11 105.7(4) . .
C21 P1 Ir1 117.7(3) . .
C31 P1 Ir1 117.6(2) . .
C11 P1 Ir1 110.6(3) . .
S1 O3 Ag1 111.8(4) . .
C5 C1 C2 108.9(6) . .
C5 C1 C1* 125.2(7) . .
C2 C1 C1* 125.4(7) . .
C5 C1 Ir1 71.5(4) . .
C2 C1 Ir1 71.7(4) . .
C1* C1 Ir1 129.5(6) . .
C1 C2 C3 107.5(7) . .
C1 C2 C2* 126.3(7) . .
C3 C2 C2* 125.7(7) . .
C1 C2 Ir1 71.0(5) . .
C3 C2 Ir1 71.5(4) . .
C2* C2 Ir1 129.5(6) . .
C4 C3 C2 107.5(6) . .
C4 C3 C3* 126.4(7) . .
C2 C3 C3* 125.3(7) . .
C4 C3 Ir1 71.4(4) . .
C2 C3 Ir1 71.0(4) . .
C3* C3 Ir1 130.8(5) . .
C3 C4 C5 108.6(7) . .
C3 C4 C4* 126.4(7) . .
C5 C4 C4* 124.4(7) . .
C3 C4 Ir1 71.8(4) . .
C5 C4 Ir1 70.7(4) . .
C4* C4 Ir1 130.6(6) . .
C1 C5 C4 107.5(7) . .
C1 C5 C5* 126.7(7) . .
C4 C5 C5* 125.3(7) . .
C1 C5 Ir1 71.7(4) . .
C4 C5 Ir1 71.7(4) . .
C5* C5 Ir1 128.4(6) . .
F1 C10 F3 105.7(9) . .
F1 C10 F2 107.2(10) . .
F3 C10 F2 108.4(9) . .
F1 C10 S1 112.3(7) . .
F3 C10 S1 111.6(8) . .
F2 C10 S1 111.3(7) . .
C16 C11 C12 118.7(7) . .
C16 C11 P1 123.0(6) . .
C12 C11 P1 117.9(6) . .
C13 C12 C11 119.2(9) . .
C14 C13 C12 121.0(9) . .
C13 C14 C15 120.0(8) . .
C16 C15 C14 119.9(10) . .
C11 C16 C15 121.3(9) . .
C22 C21 C26 118.1(7) . .
C22 C21 P1 121.5(6) . .
C26 C21 P1 120.2(6) . .
C23 C22 C21 121.9(8) . .
C22 C23 C24 119.2(9) . .
C25 C24 C23 120.2(8) . .
C24 C25 C26 121.7(8) . .
C25 C26 C21 118.8(8) . .
C32 C31 C36 118.1(7) . .
C32 C31 P1 124.2(6) . .
C36 C31 P1 117.5(6) . .
C33 C32 C31 119.6(8) . .
C34 C33 C32 121.6(9) . .
C35 C34 C33 119.1(8) . .
C36 C35 C34 120.3(8) . .
C35 C36 C31 121.2(8) . .

loop_
_geom_bond_atom_site_label_1
_geom_bond_atom_site_label_2
_geom_bond_distance
_geom_bond_site_symmetry_2
Ir1 C5 2.235(7) .
Ir1 C1 2.237(8) .
Ir1 C2 2.247(8) .
Ir1 C4 2.249(7) .
Ir1 C3 2.253(7) .
Ir1 P1 2.263(2) .
Ir1 Ag1 2.9107(11) .
Ir1 Ag1 3.0303(9) 2_676
Ag1 O3 2.392(7) .
Ag1 Ag1 2.6553(12) 2_676
Ag1 Ir1 3.0303(9) 2_676
S1 O1 1.416(7) .
S1 O2 1.432(7) .
S1 O3 1.450(7) .
S1 C10 1.806(9) .
P1 C21 1.820(7) .
P1 C31 1.826(8) .
P1 C11 1.834(8) .
F1 C10 1.320(13) .
F2 C10 1.330(12) .
F3 C10 1.327(13) .
C1 C5 1.410(11) .
C1 C2 1.436(11) .
C1 C1* 1.505(10) .
C2 C3 1.445(11) .
C2 C2* 1.507(11) .
C3 C4 1.420(11) .
C3 C3* 1.511(10) .
C4 C5 1.446(10) .
C4 C4* 1.514(11) .
C5 C5* 1.507(11) .
C11 C16 1.380(12) .
C11 C12 1.405(11) .
C12 C13 1.398(12) .
C13 C14 1.363(15) .
C14 C15 1.381(15) .
C15 C16 1.381(12) .
C21 C22 1.398(11) .
C21 C26 1.411(11) .
C22 C23 1.382(11) .
C23 C24 1.386(14) .
C24 C25 1.358(14) .
C25 C26 1.399(11) .
C31 C32 1.399(11) .
C31 C36 1.406(10) .
C32 C33 1.386(13) .
C33 C34 1.382(14) .
C34 C35 1.381(14) .
C35 C36 1.376(12) .
